data_4038062
loop_
_publ_author_name
'Za\,kis, Ja Nis Mi\,kelis'
'Ozols, Kristers'
'Novosjolova, Irina'
'Vil\<s\,ke Rsts, Reinis'
'Mishnev, Anatoly'
'Turks, Ma Ris'

_publ_section_title
;
 Sulfonyl Group Dance: A Tool for the Synthesis of
 6-Azido-2-sulfonylpurine Derivatives.
;
_journal_issue 7
_journal_name_full 'The Journal of organic chemistry'
_journal_page_first 4753
_journal_page_last 4771
_journal_paper_doi 10.1021/acs.joc.9b03518
_journal_volume 85
_journal_year 2020
_chemical_formula_moiety 'C18 H21 Cl N4 O2 S'
_chemical_formula_sum 'C18 H21 Cl N4 O2 S'
_chemical_formula_weight 392.90
_space_group_crystal_system triclinic
_space_group_IT_number 2
_space_group_name_Hall '-P 1'
_space_group_name_H-M_alt 'P -1'
_atom_sites_solution_hydrogens geom
_audit_creation_method SHELXL-2017/1
_cell_angle_alpha 89.249(2)
_cell_angle_beta 79.699(3)
_cell_angle_gamma 81.512(3)
_cell_formula_units_Z 2
_cell_length_a 6.2963(2)
_cell_length_b 12.2014(3)
_cell_length_c 12.3922(4)
_cell_measurement_reflns_used 9290
_cell_measurement_temperature 170(2)
_cell_measurement_theta_max 76.7800
_cell_measurement_theta_min 5.1850
_cell_volume 926.32(5)
_computing_cell_refinement 'CrysAlisPro 1.171.40.35a (Rigaku OD, 2018)'
_computing_data_collection 'CrysAlisPro 1.171.40.35a (Rigaku OD, 2018)'
_computing_data_reduction 'CrysAlisPro 1.171.40.35a (Rigaku OD, 2018)'
_computing_structure_refinement 'SHELXL-2017/1 (Sheldrick, 2017)'
_computing_structure_solution 'SHELXT 2014/4 (Sheldrick, 2014)'
_diffrn_ambient_temperature 170(2)
_diffrn_measured_fraction_theta_full 0.996
_diffrn_measured_fraction_theta_max 0.954
_diffrn_measurement_device_type 'XtaLAB Synergy, Dualflex, HyPix'
_diffrn_measurement_method '\w scans'
_diffrn_radiation_type CuK\a
_diffrn_radiation_wavelength 1.54184
_diffrn_reflns_av_R_equivalents 0.0248
_diffrn_reflns_av_unetI/netI 0.0211
_diffrn_reflns_Laue_measured_fraction_full 0.996
_diffrn_reflns_Laue_measured_fraction_max 0.954
_diffrn_reflns_limit_h_max 7
_diffrn_reflns_limit_h_min -7
_diffrn_reflns_limit_k_max 15
_diffrn_reflns_limit_k_min -15
_diffrn_reflns_limit_l_max 15
_diffrn_reflns_limit_l_min -12
_diffrn_reflns_number 10808
_diffrn_reflns_point_group_measured_fraction_full 0.996
_diffrn_reflns_point_group_measured_fraction_max 0.954
_diffrn_reflns_theta_full 67.684
_diffrn_reflns_theta_max 77.140
_diffrn_reflns_theta_min 3.626
_diffrn_source 'micro-focus sealed X-ray tube'
_exptl_absorpt_coefficient_mu 3.053
_exptl_absorpt_correction_T_max 1.00000
_exptl_absorpt_correction_T_min 0.59150
_exptl_absorpt_correction_type multi-scan
_exptl_absorpt_process_details
;
CrysAlisPro 1.171.40.35a (Rigaku Oxford Diffraction, 2018)
Empirical absorption correction using spherical harmonics,
 implemented in SCALE3 ABSPACK scaling algorithm.
;
_exptl_crystal_colour colourless
_exptl_crystal_density_diffrn 1.409
_exptl_crystal_description block
_exptl_crystal_F_000 412
_exptl_crystal_size_max 0.18
_exptl_crystal_size_mid 0.10
_exptl_crystal_size_min 0.07
_refine_diff_density_max 0.220
_refine_diff_density_min -0.417
_refine_diff_density_rms 0.050
_refine_ls_extinction_method none
_refine_ls_goodness_of_fit_ref 1.059
_refine_ls_hydrogen_treatment constr
_refine_ls_matrix_type full
_refine_ls_number_parameters 300
_refine_ls_number_reflns 3726
_refine_ls_number_restraints 15
_refine_ls_restrained_S_all 1.071
_refine_ls_R_factor_all 0.0336
_refine_ls_R_factor_gt 0.0326
_refine_ls_shift/su_max 0.001
_refine_ls_shift/su_mean 0.000
_refine_ls_structure_factor_coef Fsqd
_refine_ls_weighting_details 'w=1/[\s^2^(Fo^2^)+(0.0521P)^2^+0.2909P] where P=(Fo^2^+2Fc^2^)/3'
_refine_ls_weighting_scheme calc
_refine_ls_wR_factor_gt 0.0898
_refine_ls_wR_factor_ref 0.0905
_reflns_Friedel_coverage 0.000
_reflns_number_gt 3563
_reflns_number_total 3726
_reflns_threshold_expression 'I > 2\s(I)'
_cod_data_source_file jo9b03518_si_001.cif
_cod_data_source_block jmz_91_6
_cod_depositor_comments 'Adding full bibliography for 4038061--4038062.cif.'
_cod_database_code 4038062
_shelx_shelxl_version_number 2017/1
_shelx_space_group_comment
;
The symmetry employed for this shelxl refinement is uniquely defined
by the following loop, which should always be used as a source of
symmetry information in preference to the above space-group names.
They are only intended as comments.
;

loop_
_space_group_symop_operation_xyz
'x, y, z'
'-x, -y, -z'

loop_
_atom_site_label
_atom_site_type_symbol
_atom_site_fract_x
_atom_site_fract_y
_atom_site_fract_z
_atom_site_U_iso_or_equiv
_atom_site_adp_type
_atom_site_occupancy
_atom_site_site_symmetry_order
_atom_site_calc_flag
_atom_site_refinement_flags_posn
_atom_site_refinement_flags_adp
_atom_site_refinement_flags_occupancy
_atom_site_disorder_assembly
_atom_site_disorder_group
S10 S 0.14574(5) 0.99939(3) 0.23217(3) 0.02363(11) Uani 1 1 d . . . . .
Cl13 Cl -0.30392(6) 0.68057(3) 0.36719(3) 0.03477(12) Uani 1 1 d . . . . .
O12 O 0.24191(17) 1.08145(8) 0.28112(8) 0.0296(2) Uani 1 1 d . . . . .
O11 O -0.04574(16) 1.03253(8) 0.18461(8) 0.0307(2) Uani 1 1 d . . . . .
N7 N -0.03776(19) 0.73845(10) 0.48687(9) 0.0265(2) Uani 1 1 d . . . . .
N3 N 0.3334(2) 0.93636(10) 0.46866(10) 0.0289(3) Uani 1 1 d . . . . .
N5 N 0.2213(2) 0.80284(10) 0.58472(9) 0.0276(3) Uani 1 1 d D . . . .
N9 N -0.06637(18) 0.83694(9) 0.31931(9) 0.0246(2) Uani 1 1 d . . . . .
C21 C 0.3460(2) 0.92047(11) 0.13510(11) 0.0239(3) Uani 1 1 d . . . . .
C2 C 0.1789(2) 0.88682(11) 0.42885(11) 0.0238(3) Uani 1 1 d . . . . .
C1 C 0.0808(2) 0.90022(11) 0.33684(10) 0.0227(3) Uani 1 1 d . . . . .
C22 C 0.3015(2) 0.89996(12) 0.03212(11) 0.0281(3) Uani 1 1 d . . . . .
H22 H 0.165024 0.924725 0.014664 0.034 Uiso 1 1 calc R U . . .
C6 C 0.1083(2) 0.80318(11) 0.50063(11) 0.0238(3) Uani 1 1 d . . . . .
C8 C -0.1145(2) 0.76169(11) 0.39477(11) 0.0254(3) Uani 1 1 d . . . . .
C26 C 0.5469(2) 0.88277(12) 0.16443(12) 0.0291(3) Uani 1 1 d . . . . .
H26 H 0.573098 0.897918 0.233826 0.035 Uiso 1 1 calc R U . . .
C25 C 0.7068(2) 0.82227(13) 0.08818(13) 0.0340(3) Uani 1 1 d . . . . .
H25 H 0.841520 0.795037 0.106458 0.041 Uiso 1 1 calc R U . . .
C4 C 0.3526(2) 0.88413(12) 0.56032(12) 0.0297(3) Uani 1 1 d . . . . .
H4 H 0.447279 0.900590 0.605366 0.036 Uiso 1 1 calc R U . . .
C23 C 0.4661(3) 0.84153(13) -0.04397(12) 0.0332(3) Uani 1 1 d . . . . .
H23 H 0.442035 0.828719 -0.114303 0.040 Uiso 1 1 calc R U . . .
C24 C 0.6662(3) 0.80217(13) -0.01566(13) 0.0345(3) Uani 1 1 d . . . . .
H24 H 0.774721 0.761807 -0.066814 0.041 Uiso 1 1 calc R U . . .
C14A C 0.1821(6) 0.7344(4) 0.6843(5) 0.0254(8) Uani 0.7 1 d D . P A 1
H14A H 0.030187 0.723399 0.698884 0.030 Uiso 0.7 1 calc R U P A 1
H14B H 0.209475 0.773948 0.746588 0.030 Uiso 0.7 1 calc R U P A 1
C15A C 0.3277(4) 0.62059(17) 0.67252(19) 0.0284(4) Uani 0.7 1 d D . P A 1
H15A H 0.276083 0.574486 0.733075 0.034 Uiso 0.7 1 calc R U P A 1
H15B H 0.313398 0.585022 0.605171 0.034 Uiso 0.7 1 calc R U P A 1
C16A C 0.5691(4) 0.62732(18) 0.6708(2) 0.0318(5) Uani 0.7 1 d D . P A 1
H16A H 0.619962 0.675315 0.611744 0.038 Uiso 0.7 1 calc R U P A 1
H16B H 0.584505 0.660344 0.739228 0.038 Uiso 0.7 1 calc R U P A 1
C17A C 0.7118(4) 0.5143(2) 0.6552(3) 0.0398(5) Uani 0.7 1 d D . P A 1
H17A H 0.674199 0.475333 0.595164 0.048 Uiso 0.7 1 calc R U P A 1
H17B H 0.863171 0.525274 0.634423 0.048 Uiso 0.7 1 calc R U P A 1
C18A C 0.6896(5) 0.4423(3) 0.7564(4) 0.0388(7) Uani 0.7 1 d D . P A 1
H18A H 0.535765 0.444713 0.786538 0.047 Uiso 0.7 1 calc R U P A 1
H18B H 0.748298 0.366240 0.734547 0.047 Uiso 0.7 1 calc R U P A 1
C19A C 0.8034(5) 0.4763(3) 0.8445(3) 0.0494(8) Uani 0.7 1 d D . P A 1
H19A H 0.747453 0.553012 0.865060 0.059 Uiso 0.7 1 calc R U P A 1
H19B H 0.957904 0.471955 0.815021 0.059 Uiso 0.7 1 calc R U P A 1
C20A C 0.7750(6) 0.4053(3) 0.9471(4) 0.0619(9) Uani 0.7 1 d D . P A 1
H20A H 0.852771 0.430632 0.999523 0.093 Uiso 0.7 1 calc R U P A 1
H20B H 0.831537 0.329363 0.927673 0.093 Uiso 0.7 1 calc R U P A 1
H20C H 0.622778 0.411388 0.978447 0.093 Uiso 0.7 1 calc R U P A 1
C14B C 0.2504(15) 0.7215(12) 0.6720(12) 0.033(2) Uani 0.3 1 d D . P A 2
H14C H 0.124503 0.682734 0.685626 0.039 Uiso 0.3 1 calc R U P A 2
H14D H 0.253431 0.761253 0.738793 0.039 Uiso 0.3 1 calc R U P A 2
C15B C 0.4499(14) 0.6384(5) 0.6478(4) 0.0346(11) Uani 0.3 1 d D . P A 2
H15C H 0.576270 0.675980 0.626972 0.042 Uiso 0.3 1 calc R U P A 2
H15D H 0.440492 0.591604 0.586695 0.042 Uiso 0.3 1 calc R U P A 2
C16B C 0.4766(9) 0.5686(4) 0.7455(4) 0.0370(11) Uani 0.3 1 d D . P A 2
H16C H 0.347437 0.533540 0.768145 0.044 Uiso 0.3 1 calc R U P A 2
H16D H 0.491658 0.615176 0.805739 0.044 Uiso 0.3 1 calc R U P A 2
C17B C 0.6774(12) 0.4795(7) 0.7199(7) 0.0364(16) Uani 0.3 1 d D . P A 2
H17C H 0.806677 0.514228 0.696408 0.044 Uiso 0.3 1 calc R U P A 2
H17D H 0.661607 0.431868 0.660638 0.044 Uiso 0.3 1 calc R U P A 2
C18B C 0.7041(10) 0.4085(6) 0.8241(6) 0.0460(14) Uani 0.3 1 d D . P A 2
H18C H 0.561367 0.394466 0.860731 0.055 Uiso 0.3 1 calc R U P A 2
H18D H 0.791224 0.337538 0.801280 0.055 Uiso 0.3 1 calc R U P A 2
C19B C 0.8096(11) 0.4628(7) 0.9037(8) 0.0478(16) Uani 0.3 1 d D . P A 2
H19C H 0.737400 0.538599 0.916556 0.057 Uiso 0.3 1 calc R U P A 2
H19D H 0.960750 0.465389 0.871029 0.057 Uiso 0.3 1 calc R U P A 2
C20B C 0.8027(12) 0.4048(6) 1.0130(7) 0.0501(16) Uani 0.3 1 d D . P A 2
H20E H 0.866065 0.446127 1.061181 0.075 Uiso 0.3 1 calc R U P A 2
H20F H 0.883808 0.331589 1.001850 0.075 Uiso 0.3 1 calc R U P A 2
H20G H 0.653969 0.400068 1.045186 0.075 Uiso 0.3 1 calc R U P A 2

loop_
_atom_site_aniso_label
_atom_site_aniso_U_11
_atom_site_aniso_U_22
_atom_site_aniso_U_33
_atom_site_aniso_U_23
_atom_site_aniso_U_13
_atom_site_aniso_U_12
S10 0.02381(18) 0.02584(17) 0.02256(17) 0.00054(12) -0.00602(12) -0.00565(12)
Cl13 0.0360(2) 0.0373(2) 0.0374(2) 0.00006(15) -0.01227(15) -0.01949(15)
O12 0.0338(5) 0.0283(5) 0.0287(5) -0.0011(4) -0.0071(4) -0.0091(4)
O11 0.0277(5) 0.0344(5) 0.0310(5) 0.0026(4) -0.0100(4) -0.0023(4)
N7 0.0286(6) 0.0274(6) 0.0249(6) -0.0011(4) -0.0054(4) -0.0077(5)
N3 0.0275(6) 0.0340(6) 0.0294(6) -0.0009(5) -0.0108(5) -0.0108(5)
N5 0.0327(6) 0.0291(6) 0.0234(6) -0.0003(5) -0.0102(5) -0.0061(5)
N9 0.0232(5) 0.0281(6) 0.0237(5) -0.0028(4) -0.0057(4) -0.0063(4)
C21 0.0247(6) 0.0253(6) 0.0232(6) 0.0016(5) -0.0047(5) -0.0076(5)
C2 0.0219(6) 0.0274(6) 0.0230(6) -0.0024(5) -0.0043(5) -0.0058(5)
C1 0.0209(6) 0.0261(6) 0.0217(6) -0.0028(5) -0.0037(5) -0.0050(5)
C22 0.0304(7) 0.0306(7) 0.0263(7) 0.0024(5) -0.0085(5) -0.0106(5)
C6 0.0237(6) 0.0261(6) 0.0222(6) -0.0029(5) -0.0056(5) -0.0038(5)
C8 0.0236(6) 0.0279(6) 0.0261(7) -0.0037(5) -0.0049(5) -0.0078(5)
C26 0.0278(7) 0.0348(7) 0.0260(7) 0.0004(5) -0.0074(5) -0.0061(6)
C25 0.0268(7) 0.0372(8) 0.0369(8) 0.0011(6) -0.0047(6) -0.0025(6)
C4 0.0301(7) 0.0330(7) 0.0295(7) -0.0024(6) -0.0132(6) -0.0068(6)
C23 0.0408(8) 0.0369(8) 0.0238(7) -0.0032(6) -0.0045(6) -0.0136(6)
C24 0.0356(8) 0.0321(7) 0.0328(8) -0.0037(6) 0.0038(6) -0.0072(6)
C14A 0.028(2) 0.0235(15) 0.0237(14) 0.0023(11) -0.0078(18) 0.0025(17)
C15A 0.0279(12) 0.0283(11) 0.0299(11) 0.0013(8) -0.0047(9) -0.0081(9)
C16A 0.0278(12) 0.0334(11) 0.0347(12) 0.0019(9) -0.0047(10) -0.0081(9)
C17A 0.0334(12) 0.0413(13) 0.0401(15) -0.0020(12) 0.0000(10) 0.0016(10)
C18A 0.0316(14) 0.0251(17) 0.057(3) 0.0012(13) -0.0042(15) 0.0019(12)
C19A 0.0442(16) 0.0500(17) 0.056(2) 0.0160(17) -0.0093(15) -0.0143(12)
C20A 0.0492(17) 0.059(2) 0.073(3) 0.029(2) -0.0052(17) -0.0031(15)
C14B 0.028(5) 0.038(5) 0.033(5) -0.002(3) -0.017(5) 0.007(4)
C15B 0.042(4) 0.035(3) 0.026(3) 0.001(2) -0.004(3) -0.005(3)
C16B 0.040(3) 0.039(3) 0.031(3) 0.004(2) -0.005(2) -0.005(2)
C17B 0.038(3) 0.036(5) 0.035(5) -0.001(3) -0.014(3) 0.005(3)
C18B 0.042(3) 0.036(3) 0.060(4) -0.002(3) -0.006(3) -0.005(3)
C19B 0.035(3) 0.049(4) 0.061(5) 0.004(4) -0.008(4) -0.014(3)
C20B 0.049(4) 0.054(4) 0.048(4) 0.006(3) -0.012(3) -0.005(3)

loop_
_atom_type_symbol
_atom_type_description
_atom_type_scat_dispersion_real
_atom_type_scat_dispersion_imag
_atom_type_scat_source
C C 0.0181 0.0091 'International Tables Vol C Tables 4.2.6.8 and 6.1.1.4'
H H 0.0000 0.0000 'International Tables Vol C Tables 4.2.6.8 and 6.1.1.4'
Cl Cl 0.3639 0.7018 'International Tables Vol C Tables 4.2.6.8 and 6.1.1.4'
N N 0.0311 0.0180 'International Tables Vol C Tables 4.2.6.8 and 6.1.1.4'
O O 0.0492 0.0322 'International Tables Vol C Tables 4.2.6.8 and 6.1.1.4'
S S 0.3331 0.5567 'International Tables Vol C Tables 4.2.6.8 and 6.1.1.4'

loop_
_geom_angle_atom_site_label_1
_geom_angle_atom_site_label_2
_geom_angle_atom_site_label_3
_geom_angle
_geom_angle_site_symmetry_1
_geom_angle_site_symmetry_3
_geom_angle_publ_flag
O12 S10 O11 119.71(6) . . ?
O12 S10 C21 109.58(6) . . ?
O11 S10 C21 109.07(6) . . ?
O12 S10 C1 106.60(6) . . ?
O11 S10 C1 107.81(6) . . ?
C21 S10 C1 102.70(6) . . ?
C8 N7 C6 111.44(11) . . ?
C4 N3 C2 103.58(12) . . ?
C6 N5 C4 105.47(12) . . ?
C6 N5 C14B 130.8(7) . . ?
C4 N5 C14B 122.3(6) . . ?
C6 N5 C14A 123.8(2) . . ?
C4 N5 C14A 130.4(3) . . ?
C8 N9 C1 116.60(11) . . ?
C22 C21 C26 122.32(13) . . ?
C22 C21 S10 119.66(11) . . ?
C26 C21 S10 118.00(10) . . ?
N3 C2 C1 135.06(13) . . ?
N3 C2 C6 110.39(12) . . ?
C1 C2 C6 114.55(12) . . ?
N9 C1 C2 121.35(12) . . ?
N9 C1 S10 115.49(10) . . ?
C2 C1 S10 123.14(10) . . ?
C23 C22 C21 118.17(13) . . ?
C23 C22 H22 120.9 . . ?
C21 C22 H22 120.9 . . ?
N7 C6 N5 127.93(12) . . ?
N7 C6 C2 126.26(12) . . ?
N5 C6 C2 105.81(11) . . ?
N7 C8 N9 129.79(12) . . ?
N7 C8 Cl13 115.46(10) . . ?
N9 C8 Cl13 114.75(10) . . ?
C25 C26 C21 118.52(13) . . ?
C25 C26 H26 120.7 . . ?
C21 C26 H26 120.7 . . ?
C26 C25 C24 119.98(14) . . ?
C26 C25 H25 120.0 . . ?
C24 C25 H25 120.0 . . ?
N3 C4 N5 114.76(12) . . ?
N3 C4 H4 122.6 . . ?
N5 C4 H4 122.6 . . ?
C24 C23 C22 120.24(14) . . ?
C24 C23 H23 119.9 . . ?
C22 C23 H23 119.9 . . ?
C23 C24 C25 120.74(14) . . ?
C23 C24 H24 119.6 . . ?
C25 C24 H24 119.6 . . ?
N5 C14A C15A 112.6(3) . . ?
N5 C14A H14A 109.1 . . ?
C15A C14A H14A 109.1 . . ?
N5 C14A H14B 109.1 . . ?
C15A C14A H14B 109.1 . . ?
H14A C14A H14B 107.8 . . ?
C16A C15A C14A 113.5(3) . . ?
C16A C15A H15A 108.9 . . ?
C14A C15A H15A 108.9 . . ?
C16A C15A H15B 108.9 . . ?
C14A C15A H15B 108.9 . . ?
H15A C15A H15B 107.7 . . ?
C17A C16A C15A 112.7(2) . . ?
C17A C16A H16A 109.0 . . ?
C15A C16A H16A 109.0 . . ?
C17A C16A H16B 109.0 . . ?
C15A C16A H16B 109.0 . . ?
H16A C16A H16B 107.8 . . ?
C18A C17A C16A 114.0(2) . . ?
C18A C17A H17A 108.8 . . ?
C16A C17A H17A 108.8 . . ?
C18A C17A H17B 108.8 . . ?
C16A C17A H17B 108.8 . . ?
H17A C17A H17B 107.7 . . ?
C19A C18A C17A 114.0(3) . . ?
C19A C18A H18A 108.7 . . ?
C17A C18A H18A 108.7 . . ?
C19A C18A H18B 108.7 . . ?
C17A C18A H18B 108.7 . . ?
H18A C18A H18B 107.6 . . ?
C18A C19A C20A 113.6(3) . . ?
C18A C19A H19A 108.8 . . ?
C20A C19A H19A 108.8 . . ?
C18A C19A H19B 108.8 . . ?
C20A C19A H19B 108.8 . . ?
H19A C19A H19B 107.7 . . ?
C19A C20A H20A 109.5 . . ?
C19A C20A H20B 109.5 . . ?
H20A C20A H20B 109.5 . . ?
C19A C20A H20C 109.5 . . ?
H20A C20A H20C 109.5 . . ?
H20B C20A H20C 109.5 . . ?
N5 C14B C15B 115.0(8) . . ?
N5 C14B H14C 108.5 . . ?
C15B C14B H14C 108.5 . . ?
N5 C14B H14D 108.5 . . ?
C15B C14B H14D 108.5 . . ?
H14C C14B H14D 107.5 . . ?
C14B C15B C16B 110.7(7) . . ?
C14B C15B H15C 109.5 . . ?
C16B C15B H15C 109.5 . . ?
C14B C15B H15D 109.5 . . ?
C16B C15B H15D 109.5 . . ?
H15C C15B H15D 108.1 . . ?
C15B C16B C17B 111.0(5) . . ?
C15B C16B H16C 109.4 . . ?
C17B C16B H16C 109.4 . . ?
C15B C16B H16D 109.4 . . ?
C17B C16B H16D 109.4 . . ?
H16C C16B H16D 108.0 . . ?
C16B C17B C18B 110.1(6) . . ?
C16B C17B H17C 109.6 . . ?
C18B C17B H17C 109.6 . . ?
C16B C17B H17D 109.6 . . ?
C18B C17B H17D 109.6 . . ?
H17C C17B H17D 108.2 . . ?
C19B C18B C17B 113.3(7) . . ?
C19B C18B H18C 108.9 . . ?
C17B C18B H18C 108.9 . . ?
C19B C18B H18D 108.9 . . ?
C17B C18B H18D 108.9 . . ?
H18C C18B H18D 107.7 . . ?
C18B C19B C20B 114.0(7) . . ?
C18B C19B H19C 108.8 . . ?
C20B C19B H19C 108.8 . . ?
C18B C19B H19D 108.8 . . ?
C20B C19B H19D 108.8 . . ?
H19C C19B H19D 107.7 . . ?
C19B C20B H20E 109.5 . . ?
C19B C20B H20F 109.5 . . ?
H20E C20B H20F 109.5 . . ?
C19B C20B H20G 109.5 . . ?
H20E C20B H20G 109.5 . . ?
H20F C20B H20G 109.5 . . ?

loop_
_geom_bond_atom_site_label_1
_geom_bond_atom_site_label_2
_geom_bond_distance
_geom_bond_site_symmetry_2
_geom_bond_publ_flag
S10 O12 1.4364(10) . ?
S10 O11 1.4382(10) . ?
S10 C21 1.7590(14) . ?
S10 C1 1.7970(13) . ?
Cl13 C8 1.7385(13) . ?
N7 C8 1.3283(18) . ?
N7 C6 1.3315(17) . ?
N3 C4 1.3109(19) . ?
N3 C2 1.3813(17) . ?
N5 C6 1.3626(17) . ?
N5 C4 1.379(2) . ?
N5 C14B 1.475(15) . ?
N5 C14A 1.485(5) . ?
N9 C8 1.3294(18) . ?
N9 C1 1.3378(17) . ?
C21 C22 1.3880(19) . ?
C21 C26 1.3896(19) . ?
C2 C1 1.3874(18) . ?
C2 C6 1.4137(19) . ?
C22 C23 1.386(2) . ?
C22 H22 0.9300 . ?
C26 C25 1.382(2) . ?
C26 H26 0.9300 . ?
C25 C24 1.388(2) . ?
C25 H25 0.9300 . ?
C4 H4 0.9300 . ?
C23 C24 1.384(2) . ?
C23 H23 0.9300 . ?
C24 H24 0.9300 . ?
C14A C15A 1.540(5) . ?
C14A H14A 0.9700 . ?
C14A H14B 0.9700 . ?
C15A C16A 1.531(3) . ?
C15A H15A 0.9700 . ?
C15A H15B 0.9700 . ?
C16A C17A 1.525(3) . ?
C16A H16A 0.9700 . ?
C16A H16B 0.9700 . ?
C17A C18A 1.520(4) . ?
C17A H17A 0.9700 . ?
C17A H17B 0.9700 . ?
C18A C19A 1.503(5) . ?
C18A H18A 0.9700 . ?
C18A H18B 0.9700 . ?
C19A C20A 1.528(4) . ?
C19A H19A 0.9700 . ?
C19A H19B 0.9700 . ?
C20A H20A 0.9600 . ?
C20A H20B 0.9600 . ?
C20A H20C 0.9600 . ?
C14B C15B 1.481(10) . ?
C14B H14C 0.9700 . ?
C14B H14D 0.9700 . ?
C15B C16B 1.491(7) . ?
C15B H15C 0.9700 . ?
C15B H15D 0.9700 . ?
C16B C17B 1.531(8) . ?
C16B H16C 0.9700 . ?
C16B H16D 0.9700 . ?
C17B C18B 1.565(9) . ?
C17B H17C 0.9700 . ?
C17B H17D 0.9700 . ?
C18B C19B 1.495(9) . ?
C18B H18C 0.9700 . ?
C18B H18D 0.9700 . ?
C19B C20B 1.517(10) . ?
C19B H19C 0.9700 . ?
C19B H19D 0.9700 . ?
C20B H20E 0.9600 . ?
C20B H20F 0.9600 . ?
C20B H20G 0.9600 . ?
